data_7229366
loop_
_publ_author_name
'Hori, Akiko'
'Gonda, Ryu'
'Rzeznicka, Izabela I.'

_publ_section_title
;
 Enhanced adsorption of small gas molecules in metal (Cu2+, Pd2+, Pt2+)
 complexes induced by ligand fluorination
;
_journal_name_full CrystEngComm
_journal_paper_doi 10.1039/C7CE01413A
_journal_year 2017
_chemical_formula_moiety 'C30 H2 F20 O4 Pt'
_chemical_formula_sum 'C30 H2 F20 O4 Pt'
_chemical_formula_weight 1001.40
_chemical_name_systematic
; 
 ? 
;
_space_group_IT_number 2
_symmetry_cell_setting triclinic
_symmetry_space_group_name_Hall '-P 1'
_symmetry_space_group_name_H-M 'P -1'
_atom_sites_solution_hydrogens geom
_atom_sites_solution_primary direct
_atom_sites_solution_secondary difmap
_audit_creation_method SHELXL-97
_audit_update_record
;
2017-04-07 deposited with the CCDC.
2017-09-29 downloaded from the CCDC.
;
_cell_angle_alpha 101.081(2)
_cell_angle_beta 90.448(2)
_cell_angle_gamma 94.459(2)
_cell_formula_units_Z 1
_cell_length_a 3.6433(8)
_cell_length_b 14.063(3)
_cell_length_c 14.147(3)
_cell_measurement_reflns_used 7497
_cell_measurement_temperature 120
_cell_measurement_theta_max 27.88
_cell_measurement_theta_min 2.28
_cell_volume 709.0(3)
_computing_cell_refinement 'Bruker SAINT'
_computing_data_collection 'Bruker APEX2'
_computing_data_reduction 'Bruker SAINT'
_computing_molecular_graphics 'Bruker SHELXTL'
_computing_publication_material 'Bruker SHELXTL'
_computing_structure_refinement 'SHELXL-97 (Sheldrick, 2008)'
_computing_structure_solution 'SHELXS-97 (Sheldrick, 2008)'
_diffrn_ambient_temperature 120
_diffrn_detector_area_resol_mean 8.333
_diffrn_measured_fraction_theta_full 0.980
_diffrn_measured_fraction_theta_max 0.980
_diffrn_measurement_device_type 'Bruker APEX-II CCD'
_diffrn_measurement_method '\f and \w scans'
_diffrn_radiation_monochromator graphite
_diffrn_radiation_source 'fine-focus sealed tube'
_diffrn_radiation_type MoK\a
_diffrn_radiation_wavelength 0.71073
_diffrn_reflns_av_R_equivalents 0.0188
_diffrn_reflns_av_sigmaI/netI 0.0239
_diffrn_reflns_limit_h_max 4
_diffrn_reflns_limit_h_min -4
_diffrn_reflns_limit_k_max 18
_diffrn_reflns_limit_k_min -18
_diffrn_reflns_limit_l_max 18
_diffrn_reflns_limit_l_min -18
_diffrn_reflns_number 7980
_diffrn_reflns_theta_full 27.48
_diffrn_reflns_theta_max 27.48
_diffrn_reflns_theta_min 2.94
_exptl_absorpt_coefficient_mu 5.121
_exptl_absorpt_correction_T_max 0.7838
_exptl_absorpt_correction_T_min 0.1839
_exptl_absorpt_correction_type empirical
_exptl_absorpt_process_details
;
SADABS Sheldrick 1996
;
_exptl_crystal_colour orange
_exptl_crystal_density_diffrn 2.346
_exptl_crystal_density_meas ?
_exptl_crystal_density_method 'not measured'
_exptl_crystal_description prismatic
_exptl_crystal_F_000 472
_exptl_crystal_size_max 0.50
_exptl_crystal_size_mid 0.06
_exptl_crystal_size_min 0.05
_refine_diff_density_max 1.091
_refine_diff_density_min -0.868
_refine_diff_density_rms 0.097
_refine_ls_extinction_method none
_refine_ls_goodness_of_fit_ref 1.070
_refine_ls_hydrogen_treatment constr
_refine_ls_matrix_type full
_refine_ls_number_parameters 250
_refine_ls_number_reflns 3187
_refine_ls_number_restraints 76
_refine_ls_restrained_S_all 1.058
_refine_ls_R_factor_all 0.0163
_refine_ls_R_factor_gt 0.0163
_refine_ls_shift/su_max 0.000
_refine_ls_shift/su_mean 0.000
_refine_ls_structure_factor_coef Fsqd
_refine_ls_weighting_details 'calc w=1/[\s^2^(Fo^2^)+(0.0175P)^2^+0.6877P] where P=(Fo^2^+2Fc^2^)/3'
_refine_ls_weighting_scheme calc
_refine_ls_wR_factor_gt 0.0393
_refine_ls_wR_factor_ref 0.0393
_reflns_number_gt 3186
_reflns_number_total 3187
_reflns_threshold_expression >2sigma(I)
_cod_data_source_file c7ce01413a1.cif
_cod_data_source_block 121219a1_a
_cod_depositor_comments
;
The following automatic conversions were performed:

'_symmetry_cell_setting' value 'Triclinic' changed to 'triclinic'
according to
/home/data/users/saulius/crontab/automatic-downloads/rss-feeds/RSC/lib/dictionaries/cif_core.dic
dictionary named 'cif_core.dic' version 2.4.2 from 2011-04-26.

'_exptl_crystal_density_meas' value 'not measured' was changed to '?'
- the value is perceived as not measured.

Automatic conversion script
Id: cif_fix_values 4973 2017-02-22 13:04:09Z antanas 
;
_cod_database_code 7229366

loop_
_symmetry_equiv_pos_as_xyz
'x, y, z'
'-x, -y, -z'

loop_
_atom_site_label
_atom_site_type_symbol
_atom_site_fract_x
_atom_site_fract_y
_atom_site_fract_z
_atom_site_U_iso_or_equiv
_atom_site_adp_type
_atom_site_occupancy
_atom_site_symmetry_multiplicity
_atom_site_calc_flag
_atom_site_refinement_flags
Pt1 Pt 1.0000 0.0000 0.0000 0.01042(4) Uani 1 2 d SU
O1 O 0.8385(4) -0.07537(11) 0.09971(11) 0.0137(3) Uani 1 1 d U
O2 O 0.9289(4) 0.12913(11) 0.08063(11) 0.0136(3) Uani 1 1 d U
C1 C 0.4166(6) -0.19777(17) 0.20500(16) 0.0143(4) Uani 1 1 d U
C2 C 0.3132(6) -0.26404(17) 0.26301(18) 0.0170(5) Uani 1 1 d U
C3 C 0.3851(7) -0.24045(18) 0.36135(18) 0.0186(5) Uani 1 1 d U
C4 C 0.5631(6) -0.15085(18) 0.40131(17) 0.0171(5) Uani 1 1 d U
C5 C 0.6624(6) -0.08531(17) 0.34299(17) 0.0145(4) Uani 1 1 d U
C6 C 0.5908(6) -0.10588(16) 0.24338(16) 0.0125(4) Uani 1 1 d U
C7 C 0.7055(6) -0.03522(16) 0.18001(16) 0.0122(4) Uani 1 1 d U
C8 C 0.6653(6) 0.06380(16) 0.21232(16) 0.0131(4) Uani 1 1 d U
H8 H 0.5468 0.0821 0.2719 0.016 Uiso 1 1 calc R
C9 C 0.7856(6) 0.13809(16) 0.16397(16) 0.0119(4) Uani 1 1 d U
C10 C 0.7597(6) 0.24189(16) 0.21283(16) 0.0128(4) Uani 1 1 d U
C11 C 0.6381(6) 0.31060(17) 0.16231(17) 0.0153(4) Uani 1 1 d U
C12 C 0.6224(7) 0.40699(17) 0.20646(18) 0.0184(5) Uani 1 1 d U
C13 C 0.7297(7) 0.43783(17) 0.30213(19) 0.0203(5) Uani 1 1 d U
C14 C 0.8576(7) 0.37218(18) 0.35347(17) 0.0191(5) Uani 1 1 d U
C15 C 0.8683(6) 0.27596(17) 0.30908(17) 0.0156(4) Uani 1 1 d U
F1 F 0.3356(4) -0.22401(10) 0.11143(10) 0.0204(3) Uani 1 1 d U
F2 F 0.1370(4) -0.34981(10) 0.22421(11) 0.0250(3) Uani 1 1 d U
F3 F 0.2823(5) -0.30335(11) 0.41755(11) 0.0283(3) Uani 1 1 d U
F4 F 0.6426(4) -0.12919(12) 0.49588(10) 0.0267(3) Uani 1 1 d U
F5 F 0.8469(4) -0.00118(10) 0.38510(10) 0.0204(3) Uani 1 1 d U
F6 F 0.5240(4) 0.28461(10) 0.07096(10) 0.0216(3) Uani 1 1 d U
F7 F 0.4966(5) 0.47061(11) 0.15718(12) 0.0285(3) Uani 1 1 d U
F8 F 0.7105(5) 0.53052(11) 0.34517(12) 0.0310(4) Uani 1 1 d U
F9 F 0.9778(5) 0.40251(11) 0.44469(11) 0.0301(4) Uani 1 1 d U
F10 F 1.0036(4) 0.21532(10) 0.36135(10) 0.0225(3) Uani 1 1 d U

loop_
_atom_site_aniso_label
_atom_site_aniso_U_11
_atom_site_aniso_U_22
_atom_site_aniso_U_33
_atom_site_aniso_U_23
_atom_site_aniso_U_13
_atom_site_aniso_U_12
Pt1 0.01353(6) 0.00857(6) 0.00887(6) 0.00079(4) 0.00141(4) 0.00124(4)
O1 0.0180(8) 0.0106(8) 0.0122(8) 0.0014(6) 0.0021(6) 0.0017(6)
O2 0.0174(8) 0.0113(8) 0.0118(8) 0.0012(6) 0.0025(6) 0.0015(6)
C1 0.0154(10) 0.0146(11) 0.0128(11) 0.0015(8) 0.0013(8) 0.0034(8)
C2 0.0173(11) 0.0111(11) 0.0222(12) 0.0022(9) 0.0035(9) 0.0015(8)
C3 0.0203(11) 0.0172(12) 0.0218(12) 0.0110(10) 0.0074(9) 0.0054(9)
C4 0.0193(11) 0.0203(12) 0.0128(11) 0.0044(9) 0.0025(9) 0.0042(9)
C5 0.0144(10) 0.0131(11) 0.0154(11) 0.0013(8) 0.0006(8) 0.0013(8)
C6 0.0127(10) 0.0118(10) 0.0133(10) 0.0020(8) 0.0023(8) 0.0033(8)
C7 0.0112(10) 0.0130(11) 0.0122(10) 0.0023(8) -0.0005(8) 0.0012(8)
C8 0.0131(10) 0.0138(11) 0.0118(10) 0.0008(8) 0.0024(8) 0.0018(8)
C9 0.0111(10) 0.0121(10) 0.0117(10) -0.0002(8) -0.0014(8) 0.0014(8)
C10 0.0129(10) 0.0112(10) 0.0135(11) 0.0015(8) 0.0028(8) -0.0011(8)
C11 0.0165(11) 0.0157(11) 0.0137(11) 0.0028(9) 0.0029(8) 0.0011(9)
C12 0.0199(11) 0.0126(11) 0.0243(13) 0.0068(9) 0.0054(9) 0.0030(9)
C13 0.0257(12) 0.0081(11) 0.0246(13) -0.0029(9) 0.0087(10) -0.0007(9)
C14 0.0243(12) 0.0169(12) 0.0137(11) -0.0012(9) 0.0044(9) -0.0037(9)
C15 0.0183(11) 0.0148(11) 0.0136(11) 0.0034(9) 0.0024(9) -0.0005(9)
F1 0.0288(8) 0.0154(7) 0.0152(7) 0.0002(5) -0.0021(6) -0.0013(6)
F2 0.0320(8) 0.0121(7) 0.0297(8) 0.0033(6) 0.0023(6) -0.0051(6)
F3 0.0411(9) 0.0221(8) 0.0254(8) 0.0142(6) 0.0094(7) 0.0004(7)
F4 0.0391(9) 0.0295(8) 0.0125(7) 0.0067(6) 0.0003(6) 0.0022(7)
F5 0.0269(7) 0.0161(7) 0.0161(7) 0.0003(5) -0.0041(6) -0.0036(6)
F6 0.0319(8) 0.0176(7) 0.0156(7) 0.0040(6) -0.0043(6) 0.0031(6)
F7 0.0405(9) 0.0148(7) 0.0330(9) 0.0093(6) 0.0007(7) 0.0083(6)
F8 0.0494(10) 0.0103(7) 0.0302(9) -0.0034(6) 0.0093(7) 0.0012(7)
F9 0.0532(10) 0.0192(8) 0.0137(7) -0.0035(6) -0.0006(7) -0.0067(7)
F10 0.0340(8) 0.0177(7) 0.0157(7) 0.0040(6) -0.0053(6) 0.0002(6)

loop_
_atom_type_symbol
_atom_type_description
_atom_type_scat_dispersion_real
_atom_type_scat_dispersion_imag
_atom_type_scat_source
C C 0.0033 0.0016 'International Tables Vol C Tables 4.2.6.8 and 6.1.1.4'
H H 0.0000 0.0000 'International Tables Vol C Tables 4.2.6.8 and 6.1.1.4'
O O 0.0106 0.0060 'International Tables Vol C Tables 4.2.6.8 and 6.1.1.4'
F F 0.0171 0.0103 'International Tables Vol C Tables 4.2.6.8 and 6.1.1.4'
Pt Pt -1.7033 8.3905 'International Tables Vol C Tables 4.2.6.8 and 6.1.1.4'

loop_
_geom_angle_atom_site_label_1
_geom_angle_atom_site_label_2
_geom_angle_atom_site_label_3
_geom_angle
_geom_angle_site_symmetry_1
_geom_angle_site_symmetry_3
O2 Pt1 O2 180.0 2_755 .
O2 Pt1 O1 84.86(7) 2_755 .
O2 Pt1 O1 95.14(7) . .
O2 Pt1 O1 95.14(7) 2_755 2_755
O2 Pt1 O1 84.86(7) . 2_755
O1 Pt1 O1 180.0 . 2_755
C7 O1 Pt1 122.31(14) . .
C9 O2 Pt1 122.11(14) . .
F1 C1 C2 117.2(2) . .
F1 C1 C6 121.0(2) . .
C2 C1 C6 121.7(2) . .
F2 C2 C3 120.0(2) . .
F2 C2 C1 120.0(2) . .
C3 C2 C1 120.0(2) . .
F3 C3 C2 120.3(2) . .
F3 C3 C4 120.0(2) . .
C2 C3 C4 119.7(2) . .
F4 C4 C5 120.5(2) . .
F4 C4 C3 119.7(2) . .
C5 C4 C3 119.8(2) . .
F5 C5 C4 117.1(2) . .
F5 C5 C6 120.5(2) . .
C4 C5 C6 122.3(2) . .
C5 C6 C1 116.5(2) . .
C5 C6 C7 122.2(2) . .
C1 C6 C7 121.3(2) . .
O1 C7 C8 127.1(2) . .
O1 C7 C6 113.49(19) . .
C8 C7 C6 119.4(2) . .
C7 C8 C9 125.3(2) . .
O2 C9 C8 127.5(2) . .
O2 C9 C10 113.43(19) . .
C8 C9 C10 119.0(2) . .
C15 C10 C11 116.6(2) . .
C15 C10 C9 122.1(2) . .
C11 C10 C9 121.2(2) . .
F6 C11 C12 117.7(2) . .
F6 C11 C10 120.9(2) . .
C12 C11 C10 121.4(2) . .
F7 C12 C13 119.6(2) . .
F7 C12 C11 120.1(2) . .
C13 C12 C11 120.3(2) . .
F8 C13 C12 120.4(2) . .
F8 C13 C14 119.9(2) . .
C12 C13 C14 119.7(2) . .
F9 C14 C15 120.5(2) . .
F9 C14 C13 120.0(2) . .
C15 C14 C13 119.5(2) . .
F10 C15 C14 117.3(2) . .
F10 C15 C10 120.2(2) . .
C14 C15 C10 122.4(2) . .

loop_
_geom_bond_atom_site_label_1
_geom_bond_atom_site_label_2
_geom_bond_distance
_geom_bond_site_symmetry_2
Pt1 O2 1.9868(16) 2_755
Pt1 O2 1.9868(16) .
Pt1 O1 1.9875(16) .
Pt1 O1 1.9875(16) 2_755
O1 C7 1.284(3) .
O2 C9 1.281(3) .
C1 F1 1.329(3) .
C1 C2 1.389(3) .
C1 C6 1.402(3) .
C2 F2 1.337(3) .
C2 C3 1.385(3) .
C3 F3 1.334(3) .
C3 C4 1.386(3) .
C4 F4 1.338(3) .
C4 C5 1.381(3) .
C5 F5 1.344(3) .
C5 C6 1.401(3) .
C6 C7 1.500(3) .
C7 C8 1.399(3) .
C8 C9 1.400(3) .
C9 C10 1.501(3) .
C10 C15 1.397(3) .
C10 C11 1.403(3) .
C11 F6 1.328(3) .
C11 C12 1.385(3) .
C12 F7 1.340(3) .
C12 C13 1.383(4) .
C13 F8 1.336(3) .
C13 C14 1.384(4) .
C14 F9 1.338(3) .
C14 C15 1.381(3) .
C15 F10 1.349(3) .

loop_
_geom_torsion_atom_site_label_1
_geom_torsion_atom_site_label_2
_geom_torsion_atom_site_label_3
_geom_torsion_atom_site_label_4
_geom_torsion
_geom_torsion_site_symmetry_1
O2 Pt1 O1 C7 -173.76(17) 2_755
O2 Pt1 O1 C7 6.24(17) .
O1 Pt1 O1 C7 -24(14) 2_755
O2 Pt1 O2 C9 -12(15) 2_755
O1 Pt1 O2 C9 -5.58(17) .
O1 Pt1 O2 C9 174.42(17) 2_755
F1 C1 C2 F2 -0.5(3) .
C6 C1 C2 F2 177.9(2) .
F1 C1 C2 C3 -179.1(2) .
C6 C1 C2 C3 -0.7(4) .
F2 C2 C3 F3 0.6(3) .
C1 C2 C3 F3 179.2(2) .
F2 C2 C3 C4 -179.1(2) .
C1 C2 C3 C4 -0.5(4) .
F3 C3 C4 F4 2.3(3) .
C2 C3 C4 F4 -178.0(2) .
F3 C3 C4 C5 -178.8(2) .
C2 C3 C4 C5 0.9(4) .
F4 C4 C5 F5 1.4(3) .
C3 C4 C5 F5 -177.5(2) .
F4 C4 C5 C6 178.7(2) .
C3 C4 C5 C6 -0.2(4) .
F5 C5 C6 C1 176.2(2) .
C4 C5 C6 C1 -1.0(3) .
F5 C5 C6 C7 -1.6(3) .
C4 C5 C6 C7 -178.8(2) .
F1 C1 C6 C5 179.7(2) .
C2 C1 C6 C5 1.4(3) .
F1 C1 C6 C7 -2.4(3) .
C2 C1 C6 C7 179.3(2) .
Pt1 O1 C7 C8 -2.7(3) .
Pt1 O1 C7 C6 178.25(13) .
C5 C6 C7 O1 138.3(2) .
C1 C6 C7 O1 -39.5(3) .
C5 C6 C7 C8 -40.9(3) .
C1 C6 C7 C8 141.4(2) .
O1 C7 C8 C9 -4.0(4) .
C6 C7 C8 C9 175.0(2) .
Pt1 O2 C9 C8 1.3(3) .
Pt1 O2 C9 C10 179.61(13) .
C7 C8 C9 O2 4.8(4) .
C7 C8 C9 C10 -173.4(2) .
O2 C9 C10 C15 -133.5(2) .
C8 C9 C10 C15 45.0(3) .
O2 C9 C10 C11 43.9(3) .
C8 C9 C10 C11 -137.6(2) .
C15 C10 C11 F6 -178.9(2) .
C9 C10 C11 F6 3.5(3) .
C15 C10 C11 C12 -0.8(3) .
C9 C10 C11 C12 -178.4(2) .
F6 C11 C12 F7 -0.2(3) .
C10 C11 C12 F7 -178.4(2) .
F6 C11 C12 C13 178.5(2) .
C10 C11 C12 C13 0.4(4) .
F7 C12 C13 F8 -0.4(4) .
C11 C12 C13 F8 -179.2(2) .
F7 C12 C13 C14 179.6(2) .
C11 C12 C13 C14 0.8(4) .
F8 C13 C14 F9 -3.1(4) .
C12 C13 C14 F9 176.9(2) .
F8 C13 C14 C15 178.5(2) .
C12 C13 C14 C15 -1.6(4) .
F9 C14 C15 F10 0.0(3) .
C13 C14 C15 F10 178.4(2) .
F9 C14 C15 C10 -177.4(2) .
C13 C14 C15 C10 1.1(4) .
C11 C10 C15 F10 -177.1(2) .
C9 C10 C15 F10 0.4(3) .
C11 C10 C15 C14 0.1(3) .
C9 C10 C15 C14 177.6(2) .
